data_1557553
loop_
_publ_author_name
'Pavlovi\'c, Dra\<zen'
'Cohen, Shmuel'

_publ_section_title
;
 Controlled synthesis of unsubstituted high molecular weight
 poly(para-phenylene) via Suzuki polycondensation-thermal aromatization
 methodology
;
_journal_issue 14
_journal_name_full 'Polymer Chemistry'
_journal_page_first 2550
_journal_page_last 2558
_journal_paper_doi 10.1039/D0PY00001A
_journal_volume 11
_journal_year 2020
_chemical_absolute_configuration unk
_chemical_formula_moiety '8(C18 H16 I2 O2), C H Cl3, 2(H2 O)'
_chemical_formula_sum 'C145 H133 Cl3 I16 O18'
_chemical_formula_weight 4300.27
_chemical_name_systematic cis-1,4-bis(4-iodophenyl)cyclohex-2-ene-1,4-diol
_space_group_IT_number 4
_space_group_name_Hall 'P 2yb'
_space_group_name_H-M_alt 'P 1 21 1'
_symmetry_cell_setting monoclinic
_symmetry_space_group_name_Hall 'P 2yb'
_symmetry_space_group_name_H-M 'P 1 21 1'
_atom_sites_solution_hydrogens geom
_atom_sites_solution_primary direct
_atom_sites_solution_secondary difmap
_audit_creation_method SHELXL-97
_audit_update_record
;
2017-08-25 deposited with the CCDC.	2020-03-03 downloaded from the CCDC.
;
_cell_angle_alpha 90.00
_cell_angle_beta 96.637(3)
_cell_angle_gamma 90.00
_cell_formula_units_Z 1
_cell_length_a 10.850(2)
_cell_length_b 31.002(6)
_cell_length_c 11.243(2)
_cell_measurement_reflns_used 9996
_cell_measurement_temperature 173(1)
_cell_measurement_theta_max 27.96
_cell_measurement_theta_min 2.30
_cell_volume 3756.5(12)
_computing_cell_refinement 'Bruker SMART'
_computing_data_collection 'Bruker SMART'
_computing_data_reduction 'Bruker SAINT'
_computing_molecular_graphics 'Bruker SHELXTL'
_computing_publication_material 'Bruker SHELXTL'
_computing_structure_refinement 'SHELXL-97 (Sheldrick, 1997)'
_computing_structure_solution 'SHELXS-97 (Sheldrick, 1990)'
_diffrn_ambient_temperature 173(1)
_diffrn_measured_fraction_theta_full 0.998
_diffrn_measured_fraction_theta_max 0.998
_diffrn_measurement_device_type 'CCD area detector'
_diffrn_measurement_method 'phi and omega scans'
_diffrn_radiation_monochromator graphite
_diffrn_radiation_source 'fine-focus sealed tube'
_diffrn_radiation_type MoK\a
_diffrn_radiation_wavelength 0.71073
_diffrn_reflns_av_R_equivalents 0.0202
_diffrn_reflns_av_sigmaI/netI 0.0228
_diffrn_reflns_limit_h_max 13
_diffrn_reflns_limit_h_min -13
_diffrn_reflns_limit_k_max 39
_diffrn_reflns_limit_k_min -39
_diffrn_reflns_limit_l_max 14
_diffrn_reflns_limit_l_min -14
_diffrn_reflns_number 41842
_diffrn_reflns_theta_full 27.00
_diffrn_reflns_theta_max 27.00
_diffrn_reflns_theta_min 1.89
_exptl_absorpt_coefficient_mu 3.409
_exptl_absorpt_correction_T_max 0.4084
_exptl_absorpt_correction_T_min 0.2805
_exptl_absorpt_correction_type multi-scan
_exptl_absorpt_process_details 'Bruker SADABS V2.05'
_exptl_crystal_colour colorless
_exptl_crystal_density_diffrn 1.901
_exptl_crystal_density_method 'not measured'
_exptl_crystal_description needle
_exptl_crystal_F_000 2046
_exptl_crystal_recrystallization_method 'Re-crystallisation from solvent: CHCl3'
_exptl_crystal_size_max 0.50
_exptl_crystal_size_mid 0.32
_exptl_crystal_size_min 0.32
_refine_diff_density_max 1.614
_refine_diff_density_min -0.599
_refine_diff_density_rms 0.122
_refine_ls_abs_structure_details 'Flack H D (1983), Acta Cryst. A39, 876-881'
_refine_ls_abs_structure_Flack 0.321(15)
_refine_ls_extinction_method none
_refine_ls_goodness_of_fit_ref 1.093
_refine_ls_hydrogen_treatment constr
_refine_ls_matrix_type full
_refine_ls_number_parameters 847
_refine_ls_number_reflns 16334
_refine_ls_number_restraints 1
_refine_ls_restrained_S_all 1.093
_refine_ls_R_factor_all 0.0312
_refine_ls_R_factor_gt 0.0302
_refine_ls_shift/su_max 0.009
_refine_ls_shift/su_mean 0.000
_refine_ls_structure_factor_coef Fsqd
_refine_ls_weighting_details 'calc w=1/[\s^2^(Fo^2^)+(0.0574P)^2^+2.8346P] where P=(Fo^2^+2Fc^2^)/3'
_refine_ls_weighting_scheme calc
_refine_ls_wR_factor_gt 0.0905
_refine_ls_wR_factor_ref 0.0911
_reflns_number_gt 15854
_reflns_number_total 16334
_reflns_threshold_expression >2sigma(I)
_cod_data_source_file d0py00001a2.cif
_cod_data_source_block frey51m
_cod_depositor_comments
;
The following automatic conversions were performed:

data item '_symmetry_cell_setting' value 'Monoclinic' was changed to
'monoclinic' in accordance with the
/home/data/users/saulius/crontab/automatic-downloads/rss-feeds/RSC/lib/dictionaries/cif_core.dic
dictionary named 'cif_core.dic' version 2.4.2 last updated on
2011-04-26.

Automatic conversion script
Id: cif_fix_values 7556 2019-12-06 15:28:31Z antanas 

 Adding full bibliography for 1557553.cif.

 Adding full bibliography for 1557553.cif.
;
_cod_original_cell_volume 3756.5(13)
_cod_original_sg_symbol_H-M P2(1)
_cod_database_code 1557553

loop_
_symmetry_equiv_pos_as_xyz
'x, y, z'
'-x, y+1/2, -z'

loop_
_atom_site_label
_atom_site_type_symbol
_atom_site_fract_x
_atom_site_fract_y
_atom_site_fract_z
_atom_site_U_iso_or_equiv
_atom_site_adp_type
_atom_site_occupancy
_atom_site_symmetry_multiplicity
_atom_site_calc_flag
_atom_site_refinement_flags
_atom_site_disorder_assembly
_atom_site_disorder_group
C1 C 0.5454(4) 0.60006(15) 0.6798(4) 0.0243(9) Uani 1 1 d . . .
C2 C 0.5421(5) 0.60666(15) 0.8124(4) 0.0285(10) Uani 1 1 d . . .
H2 H 0.4634 0.6106 0.8401 0.034 Uiso 1 1 calc R . .
C3 C 0.6416(5) 0.60734(15) 0.8930(4) 0.0308(10) Uani 1 1 d . . .
H3 H 0.6293 0.6118 0.9744 0.037 Uiso 1 1 calc R . .
C4 C 0.7726(5) 0.60145(17) 0.8642(4) 0.0302(10) Uani 1 1 d . . .
C5 C 0.7703(4) 0.57982(16) 0.7421(4) 0.0264(9) Uani 1 1 d . . .
H5A H 0.7459 0.5492 0.7483 0.032 Uiso 1 1 calc R . .
H5B H 0.8543 0.5808 0.7159 0.032 Uiso 1 1 calc R . .
C6 C 0.6785(4) 0.60277(16) 0.6501(4) 0.0258(9) Uani 1 1 d . . .
H6A H 0.7026 0.6335 0.6458 0.031 Uiso 1 1 calc R . .
H6B H 0.6832 0.5898 0.5703 0.031 Uiso 1 1 calc R . .
C7 C 0.4844(4) 0.55699(15) 0.6386(4) 0.0226(8) Uani 1 1 d . . .
C8 C 0.4414(4) 0.55174(16) 0.5173(4) 0.0293(10) Uani 1 1 d . . .
H8 H 0.4495 0.5746 0.4626 0.035 Uiso 1 1 calc R . .
C9 C 0.3867(5) 0.51292(16) 0.4767(4) 0.0285(10) Uani 1 1 d . . .
H9 H 0.3576 0.5091 0.3944 0.034 Uiso 1 1 calc R . .
C10 C 0.3753(4) 0.47967(16) 0.5590(4) 0.0263(9) Uani 1 1 d . . .
C11 C 0.4221(4) 0.48426(17) 0.6778(4) 0.0305(10) Uani 1 1 d . . .
H11 H 0.4178 0.4610 0.7322 0.037 Uiso 1 1 calc R . .
C12 C 0.4760(5) 0.52346(17) 0.7171(4) 0.0303(10) Uani 1 1 d . . .
H12 H 0.5071 0.5270 0.7991 0.036 Uiso 1 1 calc R . .
C13 C 0.8469(5) 0.57309(16) 0.9594(4) 0.0293(10) Uani 1 1 d . . .
C14 C 0.7979(6) 0.53471(18) 0.9949(5) 0.0438(14) Uani 1 1 d . . .
H14 H 0.7173 0.5262 0.9609 0.053 Uiso 1 1 calc R . .
C15 C 0.8636(6) 0.50824(18) 1.0793(6) 0.0442(14) Uani 1 1 d . . .
H15 H 0.8294 0.4816 1.1012 0.053 Uiso 1 1 calc R . .
C16 C 0.9805(5) 0.52124(18) 1.1314(5) 0.0348(11) Uani 1 1 d . . .
C17 C 1.0294(5) 0.55977(19) 1.1004(5) 0.0354(11) Uani 1 1 d . . .
H17 H 1.1083 0.5689 1.1373 0.042 Uiso 1 1 calc R . .
C18 C 0.9625(5) 0.58569(19) 1.0139(5) 0.0344(11) Uani 1 1 d . . .
H18 H 0.9967 0.6124 0.9922 0.041 Uiso 1 1 calc R . .
C19 C 0.8896(4) 0.66182(15) 0.3642(4) 0.0237(9) Uani 1 1 d . . .
C20 C 1.0080(4) 0.64475(16) 0.3241(4) 0.0266(9) Uani 1 1 d . . .
H20 H 1.0098 0.6390 0.2413 0.032 Uiso 1 1 calc R . .
C21 C 1.1113(4) 0.63717(16) 0.3995(4) 0.0274(9) Uani 1 1 d . . .
H21 H 1.1806 0.6252 0.3669 0.033 Uiso 1 1 calc R . .
C22 C 1.1250(4) 0.64645(16) 0.5336(4) 0.0257(9) Uani 1 1 d . . .
C23 C 1.0208(4) 0.67602(15) 0.5634(4) 0.0241(9) Uani 1 1 d . . .
H23A H 1.0179 0.6763 0.6511 0.029 Uiso 1 1 calc R . .
H23B H 1.0371 0.7058 0.5376 0.029 Uiso 1 1 calc R . .
C24 C 0.8968(4) 0.66067(15) 0.5009(4) 0.0237(9) Uani 1 1 d . . .
H24A H 0.8300 0.6791 0.5264 0.028 Uiso 1 1 calc R . .
H24B H 0.8818 0.6308 0.5266 0.028 Uiso 1 1 calc R . .
C25 C 0.7756(4) 0.63583(16) 0.3109(4) 0.0251(9) Uani 1 1 d . . .
C26 C 0.7831(4) 0.59188(16) 0.2941(5) 0.0295(10) Uani 1 1 d . . .
H26 H 0.8600 0.5776 0.3144 0.035 Uiso 1 1 calc R . .
C27 C 0.6790(5) 0.56806(17) 0.2475(5) 0.0327(11) Uani 1 1 d . . .
H27 H 0.6855 0.5378 0.2361 0.039 Uiso 1 1 calc R . .
C28 C 0.5677(4) 0.58854(18) 0.2182(4) 0.0299(10) Uani 1 1 d . . .
C29 C 0.5578(5) 0.6331(2) 0.2378(6) 0.0409(13) Uani 1 1 d . . .
H29 H 0.4803 0.6473 0.2198 0.049 Uiso 1 1 calc R . .
C30 C 0.6623(5) 0.65627(18) 0.2836(5) 0.0373(12) Uani 1 1 d . . .
H30 H 0.6560 0.6864 0.2964 0.045 Uiso 1 1 calc R . .
C31 C 1.1325(4) 0.60525(14) 0.6113(4) 0.0203(8) Uani 1 1 d . . .
C32 C 1.1766(5) 0.60931(17) 0.7308(5) 0.0327(11) Uani 1 1 d . . .
H32 H 1.2014 0.6368 0.7621 0.039 Uiso 1 1 calc R . .
C33 C 1.1853(5) 0.57370(18) 0.8056(4) 0.0333(11) Uani 1 1 d . . .
H33 H 1.2171 0.5768 0.8875 0.040 Uiso 1 1 calc R . .
C34 C 1.1480(5) 0.53410(16) 0.7617(5) 0.0296(10) Uani 1 1 d . . .
C35 C 1.1022(5) 0.52824(17) 0.6424(5) 0.0327(11) Uani 1 1 d . . .
H35 H 1.0767 0.5006 0.6123 0.039 Uiso 1 1 calc R . .
C36 C 1.0951(4) 0.56479(15) 0.5677(4) 0.0250(9) Uani 1 1 d . . .
H36 H 1.0640 0.5618 0.4856 0.030 Uiso 1 1 calc R . .
C37 C 0.6285(4) 0.26612(14) 0.5335(4) 0.0215(8) Uani 1 1 d . . .
C38 C 0.6137(4) 0.27866(15) 0.4029(4) 0.0247(9) Uani 1 1 d . . .
H38 H 0.6828 0.2918 0.3726 0.030 Uiso 1 1 calc R . .
C39 C 0.5118(4) 0.27275(15) 0.3269(4) 0.0238(9) Uani 1 1 d . . .
H39 H 0.5128 0.2818 0.2462 0.029 Uiso 1 1 calc R . .
C40 C 0.3944(4) 0.25249(14) 0.3617(4) 0.0234(9) Uani 1 1 d . . .
C41 C 0.3999(4) 0.25051(15) 0.4974(4) 0.0228(9) Uani 1 1 d . . .
H41A H 0.3338 0.2310 0.5192 0.027 Uiso 1 1 calc R . .
H41B H 0.3839 0.2796 0.5283 0.027 Uiso 1 1 calc R . .
C42 C 0.5251(4) 0.23448(14) 0.5566(4) 0.0215(8) Uani 1 1 d . . .
H42A H 0.5429 0.2057 0.5242 0.026 Uiso 1 1 calc R . .
H42B H 0.5222 0.2315 0.6439 0.026 Uiso 1 1 calc R . .
C43 C 0.6317(4) 0.30512(15) 0.6160(4) 0.0235(9) Uani 1 1 d . . .
C44 C 0.6706(4) 0.29901(16) 0.7373(4) 0.0271(9) Uani 1 1 d . . .
H44 H 0.6911 0.2707 0.7655 0.033 Uiso 1 1 calc R . .
C45 C 0.6805(5) 0.33297(17) 0.8179(4) 0.0290(10) Uani 1 1 d . . .
H45 H 0.7076 0.3282 0.9002 0.035 Uiso 1 1 calc R . .
C46 C 0.6498(5) 0.37388(16) 0.7756(4) 0.0277(10) Uani 1 1 d . . .
C47 C 0.6093(5) 0.38068(16) 0.6567(5) 0.0301(10) Uani 1 1 d . . .
H47 H 0.5875 0.4089 0.6292 0.036 Uiso 1 1 calc R . .
C48 C 0.6001(4) 0.34671(16) 0.5773(4) 0.0277(10) Uani 1 1 d . . .
H48 H 0.5719 0.3517 0.4953 0.033 Uiso 1 1 calc R . .
C49 C 0.2784(4) 0.27649(15) 0.3092(4) 0.0245(9) Uani 1 1 d . . .
C50 C 0.2764(5) 0.32150(16) 0.3031(4) 0.0295(10) Uani 1 1 d . . .
H50 H 0.3489 0.3372 0.3323 0.035 Uiso 1 1 calc R . .
C51 C 0.1724(5) 0.34380(18) 0.2558(5) 0.0349(11) Uani 1 1 d . . .
H51 H 0.1738 0.3744 0.2506 0.042 Uiso 1 1 calc R . .
C52 C 0.0657(5) 0.32113(17) 0.2160(4) 0.0314(11) Uani 1 1 d . . .
C53 C 0.0618(5) 0.2773(2) 0.2254(6) 0.0450(14) Uani 1 1 d . . .
H53 H -0.0126 0.2621 0.1999 0.054 Uiso 1 1 calc R . .
C54 C 0.1690(5) 0.25471(18) 0.2733(6) 0.0388(13) Uani 1 1 d . . .
H54 H 0.1662 0.2242 0.2810 0.047 Uiso 1 1 calc R . .
C55 C 0.2535(4) 0.30730(15) 0.8556(4) 0.0244(9) Uani 1 1 d . . .
C56 C 0.1190(4) 0.30096(17) 0.8765(4) 0.0280(9) Uani 1 1 d . . .
H56 H 0.1009 0.2963 0.9562 0.034 Uiso 1 1 calc R . .
C57 C 0.0257(4) 0.30159(16) 0.7898(4) 0.0261(9) Uani 1 1 d . . .
H57 H -0.0550 0.2960 0.8110 0.031 Uiso 1 1 calc R . .
C58 C 0.0379(4) 0.31061(14) 0.6584(4) 0.0214(8) Uani 1 1 d . . .
C59 C 0.1749(4) 0.30999(15) 0.6349(4) 0.0231(9) Uani 1 1 d . . .
H59A H 0.2004 0.2798 0.6235 0.028 Uiso 1 1 calc R . .
H59B H 0.1832 0.3259 0.5599 0.028 Uiso 1 1 calc R . .
C60 C 0.2605(4) 0.32975(17) 0.7348(4) 0.0277(10) Uani 1 1 d . . .
H60A H 0.2391 0.3606 0.7423 0.033 Uiso 1 1 calc R . .
H60B H 0.3468 0.3282 0.7145 0.033 Uiso 1 1 calc R . .
C61 C 0.3256(5) 0.33183(16) 0.9530(4) 0.0282(10) Uani 1 1 d . . .
C62 C 0.4461(5) 0.32066(16) 0.9995(4) 0.0294(10) Uani 1 1 d . . .
H62 H 0.4820 0.2949 0.9736 0.035 Uiso 1 1 calc R . .
C63 C 0.5147(5) 0.34689(17) 1.0838(5) 0.0317(10) Uani 1 1 d . . .
H63 H 0.5965 0.3387 1.1148 0.038 Uiso 1 1 calc R . .
C64 C 0.4641(5) 0.38478(17) 1.1226(4) 0.0322(11) Uani 1 1 d . . .
C65 C 0.3450(6) 0.39619(18) 1.0765(5) 0.0375(12) Uani 1 1 d . . .
H65 H 0.3099 0.4221 1.1027 0.045 Uiso 1 1 calc R . .
C66 C 0.2762(5) 0.37068(18) 0.9932(4) 0.0341(11) Uani 1 1 d . . .
H66 H 0.1947 0.3793 0.9624 0.041 Uiso 1 1 calc R . .
C67 C -0.0253(4) 0.35304(15) 0.6177(4) 0.0227(8) Uani 1 1 d . . .
C68 C -0.0383(4) 0.38676(16) 0.6987(4) 0.0263(10) Uani 1 1 d . . .
H68 H -0.0095 0.3829 0.7811 0.032 Uiso 1 1 calc R . .
C69 C -0.0925(4) 0.42552(17) 0.6604(4) 0.0311(10) Uani 1 1 d . . .
H69 H -0.1008 0.4481 0.7160 0.037 Uiso 1 1 calc R . .
C70 C -0.1347(4) 0.43105(15) 0.5404(4) 0.0260(9) Uani 1 1 d . . .
C71 C -0.1210(5) 0.39905(17) 0.4571(4) 0.0311(10) Uani 1 1 d . . .
H71 H -0.1485 0.4033 0.3747 0.037 Uiso 1 1 calc R . .
C72 C -0.0655(4) 0.36028(15) 0.4977(4) 0.0262(9) Uani 1 1 d . . .
H72 H -0.0550 0.3382 0.4413 0.031 Uiso 1 1 calc R . .
C73 C 0.1771(13) 0.6940(4) 0.9633(11) 0.052(3) Uani 0.50 1 d P . .
H73 H 0.1152 0.6785 0.9060 0.062 Uiso 0.50 1 calc PR . .
Cl1 Cl 0.2631(3) 0.65419(8) 1.0382(3) 0.0538(8) Uani 0.50 1 d P . .
Cl2 Cl 0.0909(4) 0.72203(13) 1.0530(3) 0.0729(11) Uani 0.50 1 d P . .
Cl3 Cl 0.2664(3) 0.72667(11) 0.8692(4) 0.0729(12) Uani 0.50 1 d P . .
I1 I 0.28123(3) 0.422867(10) 0.50247(3) 0.03853(8) Uani 1 1 d . . .
I2 I 1.08152(3) 0.482230(11) 1.26066(3) 0.03933(9) Uani 1 1 d . . .
I3 I 0.41489(3) 0.553048(12) 0.13964(3) 0.04543(10) Uani 1 1 d . . .
I4 I 1.16668(4) 0.480464(12) 0.87739(3) 0.04635(10) Uani 1 1 d . . .
I5 I 0.67550(4) 0.425724(12) 0.89617(3) 0.04360(9) Uani 1 1 d . . .
I6 I -0.08868(3) 0.354996(14) 0.13083(3) 0.04597(10) Uani 1 1 d . . .
I7 I 0.56763(3) 0.423435(12) 1.25054(3) 0.04120(9) Uani 1 1 d . . .
I8 I -0.22995(3) 0.487996(10) 0.48607(3) 0.04017(9) Uani 1 1 d . . .
O1 O 0.4725(3) 0.63373(11) 0.6150(3) 0.0277(7) Uani 1 1 d . . .
H1 H 0.5021 0.6580 0.6360 0.042 Uiso 1 1 calc R . .
O2 O 0.8329(4) 0.64252(11) 0.8572(4) 0.0373(8) Uani 1 1 d . . .
H2A H 0.7869 0.6621 0.8791 0.056 Uiso 1 1 calc R . .
O3 O 0.8697(3) 0.70520(11) 0.3207(3) 0.0318(8) Uani 1 1 d . . .
H3A H 0.9224 0.7217 0.3577 0.048 Uiso 1 1 calc R . .
O4 O 1.2397(3) 0.67019(12) 0.5625(3) 0.0326(8) Uani 1 1 d . . .
H4 H 1.2998 0.6548 0.5479 0.049 Uiso 1 1 calc R . .
O5 O 0.7462(3) 0.24510(11) 0.5618(3) 0.0310(8) Uani 1 1 d . . .
H5 H 0.7514 0.2242 0.5152 0.047 Uiso 1 1 calc R . .
O6 O 0.3885(3) 0.20855(11) 0.3171(3) 0.0296(7) Uani 1 1 d . . .
H6 H 0.4391 0.2055 0.2665 0.044 Uiso 1 1 calc R . .
O7 O 0.3068(3) 0.26403(12) 0.8532(3) 0.0322(8) Uani 1 1 d . . .
H7 H 0.2756 0.2510 0.7914 0.048 Uiso 1 1 calc R . .
O8 O -0.0170(3) 0.27515(11) 0.5875(3) 0.0258(7) Uani 1 1 d . . .
H8A H -0.0730 0.2638 0.6227 0.039 Uiso 1 1 calc R . .
O9 O 0.3521(6) 0.20902(15) 1.0573(4) 0.0679(14) Uani 1 1 d . . .
H1O9 H 0.3014 0.1908 1.0807 0.102 Uiso 1 1 d R . .
H2O9 H 0.3389 0.2254 0.9965 0.102 Uiso 1 1 d R . .

loop_
_atom_site_aniso_label
_atom_site_aniso_U_11
_atom_site_aniso_U_22
_atom_site_aniso_U_33
_atom_site_aniso_U_23
_atom_site_aniso_U_13
_atom_site_aniso_U_12
C1 0.023(2) 0.019(2) 0.030(2) 0.0025(17) -0.0002(17) 0.0041(16)
C2 0.035(2) 0.018(2) 0.033(2) -0.0024(17) 0.007(2) 0.0057(18)
C3 0.043(3) 0.017(2) 0.032(2) -0.0029(17) 0.000(2) 0.0038(19)
C4 0.035(2) 0.025(2) 0.029(2) -0.0019(18) -0.0059(19) 0.0014(19)
C5 0.025(2) 0.024(2) 0.029(2) -0.0026(18) -0.0020(18) 0.0056(17)
C6 0.025(2) 0.029(2) 0.023(2) 0.0008(17) -0.0003(17) 0.0015(17)
C7 0.0194(19) 0.021(2) 0.028(2) -0.0002(17) 0.0055(16) 0.0021(16)
C8 0.031(2) 0.021(2) 0.034(2) 0.0090(18) -0.0014(18) -0.0060(18)
C9 0.033(2) 0.025(2) 0.025(2) 0.0045(18) -0.0041(18) -0.0012(18)
C10 0.026(2) 0.020(2) 0.033(2) -0.0015(19) 0.0002(17) -0.0051(17)
C11 0.037(2) 0.024(2) 0.029(2) 0.012(2) 0.0021(18) 0.004(2)
C12 0.032(2) 0.028(2) 0.029(2) 0.0027(19) -0.0029(19) -0.0018(19)
C13 0.034(2) 0.021(2) 0.031(2) -0.0026(18) -0.0055(19) 0.0044(18)
C14 0.053(3) 0.024(3) 0.046(3) 0.005(2) -0.027(3) -0.006(2)
C15 0.052(3) 0.020(2) 0.054(3) 0.001(2) -0.020(3) -0.006(2)
C16 0.035(3) 0.033(3) 0.033(2) -0.003(2) -0.009(2) 0.005(2)
C17 0.029(2) 0.040(3) 0.035(2) 0.001(2) -0.006(2) 0.005(2)
C18 0.027(2) 0.035(3) 0.039(3) 0.005(2) -0.004(2) 0.001(2)
C19 0.021(2) 0.018(2) 0.031(2) 0.0013(16) -0.0016(17) 0.0017(16)
C20 0.025(2) 0.027(2) 0.027(2) 0.0039(17) 0.0045(17) 0.0016(17)
C21 0.020(2) 0.029(2) 0.034(2) 0.0038(19) 0.0040(18) -0.0002(17)
C22 0.018(2) 0.027(2) 0.031(2) 0.0041(18) -0.0015(17) -0.0036(17)
C23 0.025(2) 0.024(2) 0.022(2) 0.0021(17) -0.0021(17) 0.0063(17)
C24 0.021(2) 0.020(2) 0.030(2) 0.0021(17) 0.0004(17) 0.0009(16)
C25 0.026(2) 0.026(2) 0.022(2) -0.0005(17) 0.0008(17) -0.0009(18)
C26 0.021(2) 0.022(2) 0.044(3) 0.0059(19) -0.0054(19) -0.0015(17)
C27 0.039(3) 0.020(2) 0.037(3) 0.0003(19) -0.004(2) -0.002(2)
C28 0.025(2) 0.034(3) 0.029(2) 0.0027(19) -0.0028(19) -0.0065(19)
C29 0.025(2) 0.038(3) 0.057(3) -0.003(3) -0.006(2) 0.006(2)
C30 0.028(2) 0.026(3) 0.057(3) -0.006(2) -0.004(2) 0.0001(19)
C31 0.0175(19) 0.016(2) 0.027(2) 0.0002(16) 0.0022(16) 0.0006(15)
C32 0.039(3) 0.022(2) 0.035(3) 0.0044(19) -0.006(2) -0.007(2)
C33 0.037(3) 0.035(3) 0.027(2) 0.008(2) -0.004(2) -0.004(2)
C34 0.031(2) 0.024(2) 0.035(2) 0.0108(19) 0.0050(19) 0.0000(18)
C35 0.035(3) 0.022(2) 0.040(3) -0.001(2) -0.002(2) -0.0018(19)
C36 0.025(2) 0.021(2) 0.029(2) -0.0009(17) 0.0009(17) 0.0026(17)
C37 0.0149(19) 0.018(2) 0.030(2) -0.0056(17) -0.0012(16) 0.0019(15)
C38 0.025(2) 0.024(2) 0.027(2) -0.0035(17) 0.0110(17) -0.0044(16)
C39 0.027(2) 0.020(2) 0.025(2) -0.0010(16) 0.0045(17) 0.0021(16)
C40 0.026(2) 0.017(2) 0.026(2) -0.0049(16) -0.0027(17) 0.0016(16)
C41 0.0158(19) 0.026(2) 0.026(2) 0.0032(17) -0.0008(16) -0.0045(16)
C42 0.0202(19) 0.015(2) 0.028(2) 0.0010(16) -0.0028(16) 0.0027(16)
C43 0.0172(19) 0.023(2) 0.030(2) -0.0061(18) 0.0000(16) -0.0007(16)
C44 0.031(2) 0.021(2) 0.028(2) -0.0018(17) -0.0008(18) -0.0008(18)
C45 0.031(2) 0.029(2) 0.025(2) 0.0001(18) -0.0039(18) -0.0010(19)
C46 0.029(2) 0.022(2) 0.031(2) -0.0092(18) -0.0008(18) 0.0010(18)
C47 0.029(2) 0.017(2) 0.044(3) -0.0027(19) 0.003(2) 0.0047(18)
C48 0.032(2) 0.024(2) 0.026(2) 0.0000(17) -0.0005(18) 0.0049(18)
C49 0.019(2) 0.023(2) 0.030(2) 0.0036(17) -0.0037(17) -0.0010(17)
C50 0.035(3) 0.021(2) 0.030(2) -0.0012(18) -0.0037(19) 0.0003(18)
C51 0.035(3) 0.028(3) 0.039(3) -0.005(2) -0.004(2) 0.005(2)
C52 0.037(3) 0.029(3) 0.026(2) -0.0030(19) -0.004(2) 0.015(2)
C53 0.032(3) 0.044(3) 0.055(3) -0.001(3) -0.015(2) -0.002(2)
C54 0.029(3) 0.027(3) 0.056(3) 0.003(2) -0.013(2) -0.005(2)
C55 0.026(2) 0.020(2) 0.027(2) 0.0014(17) 0.0016(17) 0.0018(16)
C56 0.027(2) 0.031(2) 0.027(2) 0.0031(18) 0.0085(17) -0.0008(18)
C57 0.020(2) 0.029(2) 0.030(2) -0.0007(18) 0.0085(17) -0.0020(16)
C58 0.022(2) 0.015(2) 0.026(2) -0.0026(16) -0.0008(16) -0.0006(15)
C59 0.025(2) 0.019(2) 0.026(2) 0.0026(16) 0.0036(17) -0.0006(16)
C60 0.022(2) 0.032(3) 0.030(2) 0.0042(19) 0.0056(18) -0.0006(18)
C61 0.030(2) 0.027(2) 0.027(2) 0.0075(18) -0.0003(18) -0.0017(18)
C62 0.031(2) 0.025(2) 0.032(2) -0.0001(19) -0.0011(19) 0.0013(18)
C63 0.026(2) 0.031(3) 0.037(2) 0.005(2) 0.0000(19) 0.0009(19)
C64 0.041(3) 0.029(2) 0.025(2) 0.0012(19) -0.005(2) -0.007(2)
C65 0.050(3) 0.031(3) 0.030(2) 0.002(2) 0.000(2) 0.007(2)
C66 0.034(2) 0.033(3) 0.033(2) 0.002(2) -0.004(2) 0.006(2)
C67 0.024(2) 0.015(2) 0.028(2) -0.0036(17) 0.0024(16) -0.0011(16)
C68 0.036(3) 0.020(2) 0.022(2) -0.0012(16) -0.0016(18) 0.0013(17)
C69 0.034(2) 0.023(2) 0.036(2) -0.003(2) 0.0005(18) 0.005(2)
C70 0.025(2) 0.020(2) 0.032(2) 0.0003(18) -0.0031(17) 0.0006(16)
C71 0.038(3) 0.029(3) 0.024(2) 0.0011(18) -0.0026(19) 0.008(2)
C72 0.035(2) 0.020(2) 0.023(2) -0.0012(16) 0.0012(17) 0.0016(18)
C73 0.078(8) 0.030(5) 0.047(6) -0.019(5) 0.006(6) 0.012(5)
Cl1 0.0538(16) 0.0239(12) 0.0740(19) 0.0006(12) -0.0348(14) 0.0082(10)
Cl2 0.111(3) 0.060(2) 0.0467(17) -0.0060(15) 0.0077(18) 0.038(2)
Cl3 0.0420(15) 0.0496(18) 0.127(3) 0.036(2) 0.0081(18) 0.0025(13)
I1 0.04470(18) 0.02255(15) 0.04456(17) 0.00511(14) -0.01099(14) -0.00893(14)
I2 0.04335(18) 0.03301(18) 0.03779(17) 0.00321(14) -0.01167(13) 0.00629(15)
I3 0.04115(19) 0.0383(2) 0.0514(2) 0.01099(16) -0.01796(16) -0.01784(15)
I4 0.0633(2) 0.02852(18) 0.04591(19) 0.01726(15) 0.00071(16) -0.00380(17)
I5 0.0627(2) 0.02687(17) 0.03858(17) -0.01376(14) -0.00526(15) 0.00381(16)
I6 0.03943(19) 0.0530(2) 0.04086(19) -0.01292(16) -0.01519(15) 0.02327(17)
I7 0.04616(19) 0.03816(19) 0.03599(16) -0.00268(15) -0.00926(14) -0.00688(16)
I8 0.04700(18) 0.02325(17) 0.04640(18) -0.00302(13) -0.01110(15) 0.01097(14)
O1 0.0241(16) 0.0165(15) 0.0409(18) 0.0067(13) -0.0029(13) 0.0006(12)
O2 0.044(2) 0.0194(17) 0.046(2) 0.0023(15) -0.0076(16) -0.0028(15)
O3 0.0325(18) 0.0203(16) 0.0387(18) 0.0051(14) -0.0127(15) -0.0027(13)
O4 0.0212(15) 0.0293(18) 0.046(2) 0.0108(15) -0.0031(14) -0.0037(13)
O5 0.0155(14) 0.0237(16) 0.051(2) -0.0144(15) -0.0067(13) 0.0057(12)
O6 0.0347(18) 0.0173(15) 0.0342(18) -0.0069(13) -0.0076(14) 0.0021(12)
O7 0.0326(18) 0.0254(18) 0.0369(19) -0.0001(14) -0.0033(14) 0.0042(13)
O8 0.0205(14) 0.0190(15) 0.0371(17) -0.0043(13) 0.0000(12) -0.0026(11)
O9 0.110(4) 0.040(2) 0.051(3) 0.017(2) -0.001(3) 0.004(3)

loop_
_atom_type_symbol
_atom_type_description
_atom_type_scat_dispersion_real
_atom_type_scat_dispersion_imag
_atom_type_scat_source
C C 0.0033 0.0016 'International Tables Vol C Tables 4.2.6.8 and 6.1.1.4'
H H 0.0000 0.0000 'International Tables Vol C Tables 4.2.6.8 and 6.1.1.4'
O O 0.0106 0.0060 'International Tables Vol C Tables 4.2.6.8 and 6.1.1.4'
Cl Cl 0.1484 0.1585 'International Tables Vol C Tables 4.2.6.8 and 6.1.1.4'
I I -0.4742 1.8119 'International Tables Vol C Tables 4.2.6.8 and 6.1.1.4'

loop_
_geom_angle_atom_site_label_1
_geom_angle_atom_site_label_2
_geom_angle_atom_site_label_3
_geom_angle
_geom_angle_site_symmetry_1
_geom_angle_site_symmetry_3
_geom_angle_publ_flag
O1 C1 C2 108.9(4) . . ?
O1 C1 C6 109.0(4) . . ?
C2 C1 C6 109.9(4) . . ?
O1 C1 C7 106.4(3) . . ?
C2 C1 C7 110.9(4) . . ?
C6 C1 C7 111.6(4) . . ?
C3 C2 C1 124.5(5) . . ?
C3 C2 H2 117.8 . . ?
C1 C2 H2 117.8 . . ?
C2 C3 C4 124.5(5) . . ?
C2 C3 H3 117.8 . . ?
C4 C3 H3 117.8 . . ?
O2 C4 C3 110.6(4) . . ?
O2 C4 C5 107.5(4) . . ?
C3 C4 C5 109.2(4) . . ?
O2 C4 C13 109.8(4) . . ?
C3 C4 C13 110.6(4) . . ?
C5 C4 C13 109.1(4) . . ?
C4 C5 C6 110.3(4) . . ?
C4 C5 H5A 109.6 . . ?
C6 C5 H5A 109.6 . . ?
C4 C5 H5B 109.6 . . ?
C6 C5 H5B 109.6 . . ?
H5A C5 H5B 108.1 . . ?
C1 C6 C5 112.8(4) . . ?
C1 C6 H6A 109.0 . . ?
C5 C6 H6A 109.0 . . ?
C1 C6 H6B 109.0 . . ?
C5 C6 H6B 109.0 . . ?
H6A C6 H6B 107.8 . . ?
C12 C7 C8 120.0(4) . . ?
C12 C7 C1 121.5(4) . . ?
C8 C7 C1 118.5(4) . . ?
C9 C8 C7 120.0(4) . . ?
C9 C8 H8 120.0 . . ?
C7 C8 H8 120.0 . . ?
C8 C9 C10 119.1(4) . . ?
C8 C9 H9 120.5 . . ?
C10 C9 H9 120.5 . . ?
C11 C10 C9 120.8(4) . . ?
C11 C10 I1 119.4(4) . . ?
C9 C10 I1 119.7(3) . . ?
C10 C11 C12 119.3(4) . . ?
C10 C11 H11 120.3 . . ?
C12 C11 H11 120.3 . . ?
C7 C12 C11 120.7(4) . . ?
C7 C12 H12 119.6 . . ?
C11 C12 H12 119.6 . . ?
C14 C13 C18 118.3(5) . . ?
C14 C13 C4 120.3(5) . . ?
C18 C13 C4 121.4(5) . . ?
C13 C14 C15 121.5(5) . . ?
C13 C14 H14 119.3 . . ?
C15 C14 H14 119.3 . . ?
C14 C15 C16 119.2(5) . . ?
C14 C15 H15 120.4 . . ?
C16 C15 H15 120.4 . . ?
C17 C16 C15 120.4(5) . . ?
C17 C16 I2 119.5(4) . . ?
C15 C16 I2 120.1(4) . . ?
C16 C17 C18 119.6(5) . . ?
C16 C17 H17 120.2 . . ?
C18 C17 H17 120.2 . . ?
C13 C18 C17 121.1(5) . . ?
C13 C18 H18 119.5 . . ?
C17 C18 H18 119.5 . . ?
O3 C19 C20 109.1(4) . . ?
O3 C19 C24 110.5(4) . . ?
C20 C19 C24 110.2(4) . . ?
O3 C19 C25 106.0(4) . . ?
C20 C19 C25 112.0(4) . . ?
C24 C19 C25 108.9(4) . . ?
C21 C20 C19 123.4(4) . . ?
C21 C20 H20 118.3 . . ?
C19 C20 H20 118.3 . . ?
C20 C21 C22 124.7(4) . . ?
C20 C21 H21 117.7 . . ?
C22 C21 H21 117.7 . . ?
O4 C22 C23 106.6(4) . . ?
O4 C22 C21 107.5(4) . . ?
C23 C22 C21 109.9(4) . . ?
O4 C22 C31 107.8(3) . . ?
C23 C22 C31 111.4(4) . . ?
C21 C22 C31 113.3(4) . . ?
C24 C23 C22 110.5(4) . . ?
C24 C23 H23A 109.6 . . ?
C22 C23 H23A 109.6 . . ?
C24 C23 H23B 109.6 . . ?
C22 C23 H23B 109.6 . . ?
H23A C23 H23B 108.1 . . ?
C23 C24 C19 113.4(4) . . ?
C23 C24 H24A 108.9 . . ?
C19 C24 H24A 108.9 . . ?
C23 C24 H24B 108.9 . . ?
C19 C24 H24B 108.9 . . ?
H24A C24 H24B 107.7 . . ?
C26 C25 C30 119.1(5) . . ?
C26 C25 C19 120.9(4) . . ?
C30 C25 C19 120.0(4) . . ?
C25 C26 C27 121.0(4) . . ?
C25 C26 H26 119.5 . . ?
C27 C26 H26 119.5 . . ?
C28 C27 C26 119.7(5) . . ?
C28 C27 H27 120.1 . . ?
C26 C27 H27 120.1 . . ?
C27 C28 C29 119.9(5) . . ?
C27 C28 I3 119.3(4) . . ?
C29 C28 I3 120.7(4) . . ?
C30 C29 C28 119.5(5) . . ?
C30 C29 H29 120.3 . . ?
C28 C29 H29 120.3 . . ?
C25 C30 C29 120.7(5) . . ?
C25 C30 H30 119.6 . . ?
C29 C30 H30 119.6 . . ?
C32 C31 C36 118.7(4) . . ?
C32 C31 C22 117.7(4) . . ?
C36 C31 C22 123.5(4) . . ?
C31 C32 C33 120.7(5) . . ?
C31 C32 H32 119.7 . . ?
C33 C32 H32 119.7 . . ?
C34 C33 C32 120.1(5) . . ?
C34 C33 H33 120.0 . . ?
C32 C33 H33 120.0 . . ?
C33 C34 C35 121.6(5) . . ?
C33 C34 I4 118.9(4) . . ?
C35 C34 I4 119.5(4) . . ?
C34 C35 C36 117.4(5) . . ?
C34 C35 H35 121.3 . . ?
C36 C35 H35 121.3 . . ?
C31 C36 C35 121.5(4) . . ?
C31 C36 H36 119.3 . . ?
C35 C36 H36 119.3 . . ?
O5 C37 C38 108.9(4) . . ?
O5 C37 C43 105.5(3) . . ?
C38 C37 C43 112.4(4) . . ?
O5 C37 C42 108.8(4) . . ?
C38 C37 C42 109.4(4) . . ?
C43 C37 C42 111.7(4) . . ?
C39 C38 C37 125.2(4) . . ?
C39 C38 H38 117.4 . . ?
C37 C38 H38 117.4 . . ?
C38 C39 C40 123.6(4) . . ?
C38 C39 H39 118.2 . . ?
C40 C39 H39 118.2 . . ?
O6 C40 C39 107.8(4) . . ?
O6 C40 C41 107.7(4) . . ?
C39 C40 C41 109.9(4) . . ?
O6 C40 C49 108.9(3) . . ?
C39 C40 C49 112.4(4) . . ?
C41 C40 C49 110.1(4) . . ?
C40 C41 C42 112.4(4) . . ?
C40 C41 H41A 109.1 . . ?
C42 C41 H41A 109.1 . . ?
C40 C41 H41B 109.1 . . ?
C42 C41 H41B 109.1 . . ?
H41A C41 H41B 107.9 . . ?
C41 C42 C37 110.5(4) . . ?
C41 C42 H42A 109.6 . . ?
C37 C42 H42A 109.6 . . ?
C41 C42 H42B 109.6 . . ?
C37 C42 H42B 109.6 . . ?
H42A C42 H42B 108.1 . . ?
C48 C43 C44 117.9(4) . . ?
C48 C43 C37 123.9(4) . . ?
C44 C43 C37 118.1(4) . . ?
C45 C44 C43 121.9(5) . . ?
C45 C44 H44 119.0 . . ?
C43 C44 H44 119.0 . . ?
C46 C45 C44 118.4(4) . . ?
C46 C45 H45 120.8 . . ?
C44 C45 H45 120.8 . . ?
C47 C46 C45 120.9(4) . . ?
C47 C46 I5 120.9(4) . . ?
C45 C46 I5 118.1(3) . . ?
C46 C47 C48 120.3(4) . . ?
C46 C47 H47 119.9 . . ?
C48 C47 H47 119.9 . . ?
C47 C48 C43 120.6(4) . . ?
C47 C48 H48 119.7 . . ?
C43 C48 H48 119.7 . . ?
C54 C49 C50 117.7(5) . . ?
C54 C49 C40 121.2(4) . . ?
C50 C49 C40 121.0(4) . . ?
C51 C50 C49 121.8(5) . . ?
C51 C50 H50 119.1 . . ?
C49 C50 H50 119.1 . . ?
C50 C51 C52 119.2(5) . . ?
C50 C51 H51 120.4 . . ?
C52 C51 H51 120.4 . . ?
C53 C52 C51 120.9(5) . . ?
C53 C52 I6 120.1(4) . . ?
C51 C52 I6 119.0(4) . . ?
C52 C53 C54 119.5(5) . . ?
C52 C53 H53 120.3 . . ?
C54 C53 H53 120.3 . . ?
C49 C54 C53 120.8(5) . . ?
C49 C54 H54 119.6 . . ?
C53 C54 H54 119.6 . . ?
O7 C55 C61 108.0(4) . . ?
O7 C55 C56 105.8(4) . . ?
C61 C55 C56 112.7(4) . . ?
O7 C55 C60 109.9(4) . . ?
C61 C55 C60 110.2(4) . . ?
C56 C55 C60 110.0(4) . . ?
C57 C56 C55 123.5(4) . . ?
C57 C56 H56 118.3 . . ?
C55 C56 H56 118.3 . . ?
C56 C57 C58 124.9(4) . . ?
C56 C57 H57 117.5 . . ?
C58 C57 H57 117.5 . . ?
O8 C58 C57 108.6(4) . . ?
O8 C58 C67 110.3(3) . . ?
C57 C58 C67 111.2(4) . . ?
O8 C58 C59 103.9(3) . . ?
C57 C58 C59 110.9(3) . . ?
C67 C58 C59 111.6(4) . . ?
C60 C59 C58 113.1(4) . . ?
C60 C59 H59A 109.0 . . ?
C58 C59 H59A 109.0 . . ?
C60 C59 H59B 109.0 . . ?
C58 C59 H59B 109.0 . . ?
H59A C59 H59B 107.8 . . ?
C59 C60 C55 112.7(4) . . ?
C59 C60 H60A 109.0 . . ?
C55 C60 H60A 109.0 . . ?
C59 C60 H60B 109.0 . . ?
C55 C60 H60B 109.0 . . ?
H60A C60 H60B 107.8 . . ?
C62 C61 C66 117.7(5) . . ?
C62 C61 C55 122.8(5) . . ?
C66 C61 C55 119.2(4) . . ?
C61 C62 C63 120.9(5) . . ?
C61 C62 H62 119.6 . . ?
C63 C62 H62 119.6 . . ?
C64 C63 C62 120.5(5) . . ?
C64 C63 H63 119.8 . . ?
C62 C63 H63 119.8 . . ?
C65 C64 C63 119.0(5) . . ?
C65 C64 I7 121.0(4) . . ?
C63 C64 I7 120.0(4) . . ?
C66 C65 C64 121.2(5) . . ?
C66 C65 H65 119.4 . . ?
C64 C65 H65 119.4 . . ?
C65 C66 C61 120.7(5) . . ?
C65 C66 H66 119.6 . . ?
C61 C66 H66 119.6 . . ?
C72 C67 C68 117.8(4) . . ?
C72 C67 C58 120.7(4) . . ?
C68 C67 C58 121.4(4) . . ?
C69 C68 C67 121.0(4) . . ?
C69 C68 H68 119.5 . . ?
C67 C68 H68 119.5 . . ?
C70 C69 C68 119.4(5) . . ?
C70 C69 H69 120.3 . . ?
C68 C69 H69 120.3 . . ?
C71 C70 C69 121.4(4) . . ?
C71 C70 I8 119.6(3) . . ?
C69 C70 I8 118.9(4) . . ?
C70 C71 C72 118.1(4) . . ?
C70 C71 H71 120.9 . . ?
C72 C71 H71 120.9 . . ?
C67 C72 C71 122.2(4) . . ?
C67 C72 H72 118.9 . . ?
C71 C72 H72 118.9 . . ?
Cl2 C73 Cl1 112.6(7) . . ?
Cl2 C73 Cl3 115.4(7) . . ?
Cl1 C73 Cl3 113.0(8) . . ?
Cl2 C73 H73 104.8 . . ?
Cl1 C73 H73 104.8 . . ?
Cl3 C73 H73 104.8 . . ?
C1 O1 H1 109.5 . . ?
C4 O2 H2A 109.5 . . ?
C19 O3 H3A 109.5 . . ?
C22 O4 H4 109.5 . . ?
C37 O5 H5 109.5 . . ?
C40 O6 H6 109.5 . . ?
C55 O7 H7 109.5 . . ?
C58 O8 H8A 109.5 . . ?
H1O9 O9 H2O9 126.2 . . ?

loop_
_geom_bond_atom_site_label_1
_geom_bond_atom_site_label_2
_geom_bond_distance
_geom_bond_site_symmetry_2
_geom_bond_publ_flag
C1 O1 1.454(5) . ?
C1 C2 1.510(6) . ?
C1 C6 1.522(6) . ?
C1 C7 1.538(6) . ?
C2 C3 1.327(7) . ?
C2 H2 0.9500 . ?
C3 C4 1.505(8) . ?
C3 H3 0.9500 . ?
C4 O2 1.438(6) . ?
C4 C5 1.525(7) . ?
C4 C13 1.539(7) . ?
C5 C6 1.527(6) . ?
C5 H5A 0.9900 . ?
C5 H5B 0.9900 . ?
C6 H6A 0.9900 . ?
C6 H6B 0.9900 . ?
C7 C12 1.373(7) . ?
C7 C8 1.399(6) . ?
C8 C9 1.395(7) . ?
C8 H8 0.9500 . ?
C9 C10 1.400(7) . ?
C9 H9 0.9500 . ?
C10 C11 1.380(6) . ?
C10 I1 2.097(5) . ?
C11 C12 1.398(7) . ?
C11 H11 0.9500 . ?
C12 H12 0.9500 . ?
C13 C14 1.381(8) . ?
C13 C18 1.387(7) . ?
C14 C15 1.387(8) . ?
C14 H14 0.9500 . ?
C15 C16 1.394(8) . ?
C15 H15 0.9500 . ?
C16 C17 1.368(8) . ?
C16 I2 2.099(5) . ?
C17 C18 1.398(7) . ?
C17 H17 0.9500 . ?
C18 H18 0.9500 . ?
C19 O3 1.438(6) . ?
C19 C20 1.506(6) . ?
C19 C24 1.531(6) . ?
C19 C25 1.538(6) . ?
C20 C21 1.345(7) . ?
C20 H20 0.9500 . ?
C21 C22 1.525(7) . ?
C21 H21 0.9500 . ?
C22 O4 1.450(5) . ?
C22 C23 1.523(6) . ?
C22 C31 1.544(6) . ?
C23 C24 1.521(6) . ?
C23 H23A 0.9900 . ?
C23 H23B 0.9900 . ?
C24 H24A 0.9900 . ?
C24 H24B 0.9900 . ?
C25 C26 1.379(7) . ?
C25 C30 1.385(7) . ?
C26 C27 1.400(7) . ?
C26 H26 0.9500 . ?
C27 C28 1.370(7) . ?
C27 H27 0.9500 . ?
C28 C29 1.406(8) . ?
C28 I3 2.098(5) . ?
C29 C30 1.389(8) . ?
C29 H29 0.9500 . ?
C30 H30 0.9500 . ?
C31 C32 1.379(7) . ?
C31 C36 1.390(6) . ?
C32 C33 1.384(7) . ?
C32 H32 0.9500 . ?
C33 C34 1.367(8) . ?
C33 H33 0.9500 . ?
C34 C35 1.387(7) . ?
C34 I4 2.107(5) . ?
C35 C36 1.407(7) . ?
C35 H35 0.9500 . ?
C36 H36 0.9500 . ?
C37 O5 1.436(5) . ?
C37 C38 1.509(6) . ?
C37 C43 1.522(6) . ?
C37 C42 1.535(6) . ?
C38 C39 1.330(6) . ?
C38 H38 0.9500 . ?
C39 C40 1.511(7) . ?
C39 H39 0.9500 . ?
C40 O6 1.450(5) . ?
C40 C41 1.521(6) . ?
C40 C49 1.522(6) . ?
C41 C42 1.525(6) . ?
C41 H41A 0.9900 . ?
C41 H41B 0.9900 . ?
C42 H42A 0.9900 . ?
C42 H42B 0.9900 . ?
C43 C48 1.391(7) . ?
C43 C44 1.393(6) . ?
C44 C45 1.385(7) . ?
C44 H44 0.9500 . ?
C45 C46 1.382(7) . ?
C45 H45 0.9500 . ?
C46 C47 1.373(7) . ?
C46 I5 2.101(5) . ?
C47 C48 1.377(7) . ?
C47 H47 0.9500 . ?
C48 H48 0.9500 . ?
C49 C54 1.384(7) . ?
C49 C50 1.397(7) . ?
C50 C51 1.377(7) . ?
C50 H50 0.9500 . ?
C51 C52 1.384(8) . ?
C51 H51 0.9500 . ?
C52 C53 1.365(8) . ?
C52 I6 2.110(5) . ?
C53 C54 1.410(8) . ?
C53 H53 0.9500 . ?
C54 H54 0.9500 . ?
C55 O7 1.462(6) . ?
C55 C61 1.480(7) . ?
C55 C56 1.518(7) . ?
C55 C60 1.535(6) . ?
C56 C57 1.322(7) . ?
C56 H56 0.9500 . ?
C57 C58 1.525(6) . ?
C57 H57 0.9500 . ?
C58 O8 1.446(5) . ?
C58 C67 1.529(6) . ?
C58 C59 1.539(6) . ?
C59 C60 1.503(6) . ?
C59 H59A 0.9900 . ?
C59 H59B 0.9900 . ?
C60 H60A 0.9900 . ?
C60 H60B 0.9900 . ?
C61 C62 1.395(7) . ?
C61 C66 1.413(7) . ?
C62 C63 1.396(7) . ?
C62 H62 0.9500 . ?
C63 C64 1.388(8) . ?
C63 H63 0.9500 . ?
C64 C65 1.382(8) . ?
C64 I7 2.096(5) . ?
C65 C66 1.378(8) . ?
C65 H65 0.9500 . ?
C66 H66 0.9500 . ?
C67 C72 1.386(6) . ?
C67 C68 1.405(6) . ?
C68 C69 1.385(7) . ?
C68 H68 0.9500 . ?
C69 C70 1.384(6) . ?
C69 H69 0.9500 . ?
C70 C71 1.384(7) . ?
C70 I8 2.101(5) . ?
C71 C72 1.397(7) . ?
C71 H71 0.9500 . ?
C72 H72 0.9500 . ?
C73 Cl2 1.691(11) . ?
C73 Cl1 1.710(13) . ?
C73 Cl3 1.822(14) . ?
C73 H73 1.0000 . ?
O1 H1 0.8400 . ?
O2 H2A 0.8400 . ?
O3 H3A 0.8400 . ?
O4 H4 0.8400 . ?
O5 H5 0.8400 . ?
O6 H6 0.8400 . ?
O7 H7 0.8400 . ?
O8 H8A 0.8400 . ?
O9 H1O9 0.8496 . ?
O9 H2O9 0.8509 . ?

loop_
_geom_hbond_atom_site_label_D
_geom_hbond_atom_site_label_H
_geom_hbond_atom_site_label_A
_geom_hbond_distance_DH
_geom_hbond_distance_HA
_geom_hbond_distance_DA
_geom_hbond_angle_DHA
_geom_hbond_site_symmetry_A
O1 H1 O6 0.84 2.00 2.823(5) 166.2 2_656
O2 H2A O9 0.84 2.27 3.106(7) 173.7 2_657
O3 H3A O8 0.84 2.01 2.819(5) 161.4 2_656
O4 H4 O1 0.84 2.04 2.768(5) 144.0 1_655
O5 H5 O4 0.84 1.90 2.723(4) 168.6 2_746
O6 H6 O9 0.84 2.43 2.902(6) 116.1 1_554
O7 H7 O3 0.84 2.37 3.155(5) 155.0 2_646
O8 H8A O5 0.84 2.08 2.716(5) 131.7 1_455
O9 H1O9 O2 0.85 2.26 3.106(7) 179.9 2_647
O9 H2O9 O7 0.85 2.01 2.856(6) 179.6 .
